data_2222942
loop_
_publ_author_name
'H\"okelek, Tuncer'
'S\"uzen, Yasemin'
'Tercan, Bar\?i\,s'
'Aybirdi, \"Ozg\"ur'
'Necefo\(glu, Hacali'

_publ_section_title
Diaquabis(<i>N</i>,<i>N</i>-diethylnicotinamide-\k<i>N</i>^1^)bis[4-(dimethylamino)benzoato-\k<i>O</i>]nickel(II)
_journal_coeditor_code XU2570
_journal_issue 8
_journal_name_full 'Acta Crystallographica Section E'
_journal_page_first m1015
_journal_page_last m1016
_journal_paper_doi 10.1107/S1600536809030098
_journal_volume 65
_journal_year 2009
_chemical_formula_iupac '[Ni (C9 H10 N O2)2 (C10 H14 N2 O)2 (H2 O)2]'
_chemical_formula_moiety 'C38 H52 N6 Ni O8'
_chemical_formula_sum 'C38 H52 N6 Ni O8'
_chemical_formula_weight 779.57
_chemical_name_systematic
;
Diaquabis(<i>N</i>,<i>N</i>-diethylnicotinamide-\k<i>N</i>^1^)bis[4-
(dimethylamino)benzoato-\k<i>O</i>]nickel(II)
;
_space_group_IT_number 14
_symmetry_cell_setting monoclinic
_symmetry_space_group_name_Hall '-P 2ybc'
_symmetry_space_group_name_H-M 'P 1 21/c 1'
_atom_sites_solution_hydrogens geom
_atom_sites_solution_primary direct
_atom_sites_solution_secondary difmap
_audit_creation_method SHELXL-97
_cell_angle_alpha 90.00
_cell_angle_beta 98.487(2)
_cell_angle_gamma 90.00
_cell_formula_units_Z 2
_cell_length_a 6.50810(10)
_cell_length_b 20.3157(3)
_cell_length_c 14.7235(2)
_cell_measurement_reflns_used 9995
_cell_measurement_temperature 100(2)
_cell_measurement_theta_max 28.35
_cell_measurement_theta_min 2.44
_cell_volume 1925.37(5)
_computing_cell_refinement 'SAINT (Bruker, 2007)'
_computing_data_collection 'APEX2 (Bruker, 2007)'
_computing_data_reduction 'SAINT (Bruker, 2007)'
_computing_molecular_graphics 'ORTEP-3 for Windows (Farrugia, 1997)'
_computing_publication_material 'WinGX (Farrugia, 1999) and PLATON (Spek, 2009)'
_computing_structure_refinement 'SHELXL97 (Sheldrick, 2008)'
_computing_structure_solution 'SHELXS97 (Sheldrick, 2008)'
_diffrn_ambient_temperature 100(2)
_diffrn_measured_fraction_theta_full 1.000
_diffrn_measured_fraction_theta_max 1.000
_diffrn_measurement_device_type 'Bruker Kappa APEXII CCD area-detector'
_diffrn_measurement_method '\f and \w'
_diffrn_radiation_monochromator graphite
_diffrn_radiation_source 'fine-focus sealed tube'
_diffrn_radiation_type MoK\a
_diffrn_radiation_wavelength 0.71073
_diffrn_reflns_av_R_equivalents 0.0192
_diffrn_reflns_av_sigmaI/netI 0.0177
_diffrn_reflns_limit_h_max 8
_diffrn_reflns_limit_h_min -8
_diffrn_reflns_limit_k_max 27
_diffrn_reflns_limit_k_min -25
_diffrn_reflns_limit_l_max 19
_diffrn_reflns_limit_l_min -19
_diffrn_reflns_number 18748
_diffrn_reflns_theta_full 28.35
_diffrn_reflns_theta_max 28.35
_diffrn_reflns_theta_min 1.72
_diffrn_standards_number 0
_exptl_absorpt_coefficient_mu 0.563
_exptl_absorpt_correction_T_max 0.851
_exptl_absorpt_correction_T_min 0.751
_exptl_absorpt_correction_type multi-scan
_exptl_absorpt_process_details '(SADABS; Bruker, 2005)'
_exptl_crystal_colour blue
_exptl_crystal_density_diffrn 1.345
_exptl_crystal_density_method 'not measured'
_exptl_crystal_description block
_exptl_crystal_F_000 828
_exptl_crystal_size_max 0.53
_exptl_crystal_size_mid 0.43
_exptl_crystal_size_min 0.28
_refine_diff_density_max 0.474
_refine_diff_density_min -0.407
_refine_ls_extinction_method none
_refine_ls_goodness_of_fit_ref 1.041
_refine_ls_hydrogen_treatment mixed
_refine_ls_matrix_type full
_refine_ls_number_parameters 253
_refine_ls_number_reflns 4819
_refine_ls_number_restraints 0
_refine_ls_restrained_S_all 1.041
_refine_ls_R_factor_all 0.0329
_refine_ls_R_factor_gt 0.0285
_refine_ls_shift/su_max 0.001
_refine_ls_shift/su_mean 0.000
_refine_ls_structure_factor_coef Fsqd
_refine_ls_weighting_details 'calc w=1/[\s^2^(Fo^2^)+(0.0382P)^2^+0.8491P] where P=(Fo^2^+2Fc^2^)/3'
_refine_ls_weighting_scheme calc
_refine_ls_wR_factor_gt 0.0736
_refine_ls_wR_factor_ref 0.0758
_reflns_number_gt 4332
_reflns_number_total 4819
_reflns_threshold_expression I>2\s(I)
_cod_data_source_file xu2570.cif
_cod_data_source_block I
_cod_original_sg_symbol_H-M 'P 21/c'
_cod_database_code 2222942
_cod_database_fobs_code 2222942

loop_
_symmetry_equiv_pos_as_xyz
'x, y, z'
'-x, y+1/2, -z+1/2'
'-x, -y, -z'
'x, -y-1/2, z-1/2'

loop_
_atom_site_type_symbol
_atom_site_label
_atom_site_fract_x
_atom_site_fract_y
_atom_site_fract_z
_atom_site_U_iso_or_equiv
_atom_site_adp_type
_atom_site_calc_flag
_atom_site_refinement_flags
_atom_site_occupancy
_atom_site_disorder_assembly
_atom_site_disorder_group
Ni Ni1 0.5000 0.5000 0.5000 0.01159(6) Uani d S 1 . .
O O1 0.46213(13) 0.50364(4) 0.63567(6) 0.01499(17) Uani d . 1 . .
O O2 0.12365(13) 0.52742(4) 0.62891(5) 0.01770(17) Uani d . 1 . .
O O3 0.24871(14) 0.28574(5) 0.24645(6) 0.02031(19) Uani d . 1 . .
O O4 0.21205(14) 0.54434(4) 0.46008(6) 0.01635(17) Uani d . 1 . .
H H41 0.122(3) 0.5242(11) 0.4234(13) 0.039(5) Uiso d . 1 . .
H H42 0.169(3) 0.5441(9) 0.5121(14) 0.039(5) Uiso d . 1 . .
N N1 0.37272(15) 0.40504(5) 0.48904(6) 0.01379(19) Uani d . 1 . .
N N2 -0.07839(16) 0.27925(5) 0.28157(7) 0.0179(2) Uani d . 1 . .
N N3 0.31666(19) 0.39407(6) 1.02652(7) 0.0242(2) Uani d . 1 . .
C C1 0.29426(19) 0.50566(5) 0.66964(7) 0.0135(2) Uani d . 1 . .
C C2 0.30181(18) 0.47867(6) 0.76460(7) 0.0145(2) Uani d . 1 . .
C C3 0.12187(19) 0.47318(6) 0.80487(8) 0.0177(2) Uani d . 1 . .
H H3 -0.0035 0.4882 0.7731 0.021 Uiso calc R 1 . .
C C4 0.1257(2) 0.44578(6) 0.89121(8) 0.0197(2) Uani d . 1 . .
H H4 0.0029 0.4423 0.9161 0.024 Uiso calc R 1 . .
C C5 0.3124(2) 0.42317(6) 0.94177(8) 0.0182(2) Uani d . 1 . .
C C6 0.4949(2) 0.43026(7) 0.90178(8) 0.0204(2) Uani d . 1 . .
H H6 0.6216 0.4170 0.9342 0.024 Uiso calc R 1 . .
C C7 0.48766(19) 0.45671(6) 0.81467(8) 0.0177(2) Uani d . 1 . .
H H7 0.6096 0.4599 0.7890 0.021 Uiso calc R 1 . .
C C8 0.28565(18) 0.38146(6) 0.40728(7) 0.0142(2) Uani d . 1 . .
H H8 0.2801 0.4084 0.3559 0.017 Uiso calc R 1 . .
C C9 0.20358(18) 0.31856(6) 0.39614(7) 0.0141(2) Uani d . 1 . .
C C10 0.21297(19) 0.27802(6) 0.47281(8) 0.0174(2) Uani d . 1 . .
H H10 0.1598 0.2355 0.4673 0.021 Uiso calc R 1 . .
C C11 0.30290(19) 0.30200(6) 0.55766(8) 0.0176(2) Uani d . 1 . .
H H11 0.3104 0.2760 0.6100 0.021 Uiso calc R 1 . .
C C12 0.38123(18) 0.36540(6) 0.56268(7) 0.0158(2) Uani d . 1 . .
H H12 0.4425 0.3813 0.6195 0.019 Uiso calc R 1 . .
C C13 0.12500(19) 0.29353(6) 0.30122(8) 0.0149(2) Uani d . 1 . .
C C14 -0.2321(2) 0.29609(7) 0.34147(9) 0.0241(3) Uani d . 1 . .
H H14A -0.3490 0.3180 0.3053 0.029 Uiso calc R 1 . .
H H14B -0.1700 0.3268 0.3880 0.029 Uiso calc R 1 . .
C C15 -0.3107(2) 0.23647(9) 0.38829(12) 0.0381(4) Uani d . 1 . .
H H15A -0.3958 0.2508 0.4325 0.057 Uiso calc R 1 . .
H H15B -0.1947 0.2119 0.4188 0.057 Uiso calc R 1 . .
H H15C -0.3912 0.2091 0.3432 0.057 Uiso calc R 1 . .
C C16 -0.1508(2) 0.24500(7) 0.19478(9) 0.0234(3) Uani d . 1 . .
H H16A -0.0881 0.2653 0.1459 0.028 Uiso calc R 1 . .
H H16B -0.3002 0.2500 0.1800 0.028 Uiso calc R 1 . .
C C17 -0.0974(2) 0.17227(7) 0.19917(10) 0.0292(3) Uani d . 1 . .
H H17A -0.1409 0.1525 0.1402 0.044 Uiso calc R 1 . .
H H17B -0.1673 0.1513 0.2444 0.044 Uiso calc R 1 . .
H H17C 0.0500 0.1670 0.2157 0.044 Uiso calc R 1 . .
C C18 0.1327(3) 0.39476(7) 1.07082(9) 0.0301(3) Uani d . 1 . .
H H18A 0.1616 0.3730 1.1292 0.045 Uiso calc R 1 . .
H H18B 0.0219 0.3723 1.0328 0.045 Uiso calc R 1 . .
H H18C 0.0924 0.4395 1.0799 0.045 Uiso calc R 1 . .
C C19 0.5140(2) 0.37889(7) 1.08181(9) 0.0273(3) Uani d . 1 . .
H H19A 0.4902 0.3617 1.1401 0.041 Uiso calc R 1 . .
H H19B 0.5962 0.4182 1.0913 0.041 Uiso calc R 1 . .
H H19C 0.5863 0.3468 1.0507 0.041 Uiso calc R 1 . .

loop_
_atom_site_aniso_label
_atom_site_aniso_U_11
_atom_site_aniso_U_22
_atom_site_aniso_U_33
_atom_site_aniso_U_12
_atom_site_aniso_U_13
_atom_site_aniso_U_23
Ni1 0.01140(11) 0.01277(11) 0.01029(10) -0.00191(7) 0.00061(7) 0.00090(7)
O1 0.0140(4) 0.0182(4) 0.0128(4) -0.0029(3) 0.0018(3) 0.0004(3)
O2 0.0151(4) 0.0226(4) 0.0150(4) 0.0013(3) 0.0009(3) 0.0008(3)
O3 0.0219(5) 0.0234(5) 0.0160(4) -0.0044(4) 0.0040(3) -0.0023(3)
O4 0.0145(4) 0.0197(4) 0.0143(4) -0.0009(3) 0.0006(3) 0.0025(3)
N1 0.0130(5) 0.0144(5) 0.0139(4) -0.0008(4) 0.0018(3) 0.0009(3)
N2 0.0162(5) 0.0170(5) 0.0192(5) -0.0022(4) -0.0016(4) -0.0012(4)
N3 0.0285(6) 0.0277(6) 0.0172(5) 0.0012(5) 0.0058(4) 0.0072(4)
C1 0.0165(5) 0.0112(5) 0.0125(5) -0.0029(4) 0.0012(4) -0.0020(4)
C2 0.0171(6) 0.0140(5) 0.0125(5) -0.0016(4) 0.0027(4) -0.0008(4)
C3 0.0159(6) 0.0204(6) 0.0168(5) 0.0008(5) 0.0024(4) 0.0011(4)
C4 0.0189(6) 0.0223(6) 0.0194(5) -0.0004(5) 0.0077(4) 0.0022(4)
C5 0.0245(6) 0.0159(5) 0.0147(5) -0.0004(5) 0.0042(4) 0.0010(4)
C6 0.0187(6) 0.0242(6) 0.0177(5) 0.0030(5) 0.0009(4) 0.0038(4)
C7 0.0157(6) 0.0208(6) 0.0174(5) 0.0005(5) 0.0044(4) 0.0021(4)
C8 0.0134(5) 0.0156(5) 0.0135(5) -0.0004(4) 0.0021(4) 0.0019(4)
C9 0.0129(5) 0.0153(5) 0.0142(5) -0.0001(4) 0.0018(4) -0.0004(4)
C10 0.0194(6) 0.0138(5) 0.0193(5) -0.0021(4) 0.0036(4) 0.0017(4)
C11 0.0202(6) 0.0174(6) 0.0154(5) 0.0007(5) 0.0030(4) 0.0041(4)
C12 0.0160(6) 0.0183(6) 0.0129(5) 0.0009(4) 0.0009(4) 0.0010(4)
C13 0.0179(6) 0.0103(5) 0.0158(5) -0.0018(4) -0.0003(4) 0.0014(4)
C14 0.0156(6) 0.0278(7) 0.0285(6) 0.0027(5) 0.0018(5) 0.0014(5)
C15 0.0214(7) 0.0479(10) 0.0471(9) 0.0047(7) 0.0118(6) 0.0191(7)
C16 0.0233(7) 0.0214(6) 0.0223(6) -0.0049(5) -0.0066(5) -0.0020(5)
C17 0.0324(8) 0.0206(7) 0.0331(7) -0.0061(6) -0.0004(6) -0.0057(5)
C18 0.0427(9) 0.0274(7) 0.0238(6) 0.0071(6) 0.0174(6) 0.0082(5)
C19 0.0373(8) 0.0272(7) 0.0166(5) 0.0057(6) 0.0016(5) 0.0050(5)

loop_
_atom_type_symbol
_atom_type_description
_atom_type_scat_dispersion_real
_atom_type_scat_dispersion_imag
_atom_type_scat_source
C C 0.0033 0.0016 'International Tables Vol C Tables 4.2.6.8 and 6.1.1.4'
H H 0.0000 0.0000 'International Tables Vol C Tables 4.2.6.8 and 6.1.1.4'
N N 0.0061 0.0033 'International Tables Vol C Tables 4.2.6.8 and 6.1.1.4'
Ni Ni 0.3393 1.1124 'International Tables Vol C Tables 4.2.6.8 and 6.1.1.4'
O O 0.0106 0.0060 'International Tables Vol C Tables 4.2.6.8 and 6.1.1.4'

loop_
_geom_angle_atom_site_label_1
_geom_angle_atom_site_label_2
_geom_angle_atom_site_label_3
_geom_angle_site_symmetry_1
_geom_angle_site_symmetry_3
_geom_angle
_geom_angle_publ_flag
O1 Ni1 O1 . 3_666 180.0000(10) ?
O1 Ni1 O4 . . 91.54(3) ?
O1 Ni1 O4 3_666 . 88.46(3) ?
O1 Ni1 O4 . 3_666 88.46(3) ?
O1 Ni1 O4 3_666 3_666 91.54(3) ?
O1 Ni1 N1 . . 90.30(3) ?
O1 Ni1 N1 3_666 . 89.70(3) ?
O1 Ni1 N1 . 3_666 89.70(3) ?
O1 Ni1 N1 3_666 3_666 90.30(3) ?
O4 Ni1 O4 . 3_666 180.0 ?
O4 Ni1 N1 . . 92.72(4) ?
O4 Ni1 N1 3_666 . 87.28(4) ?
O4 Ni1 N1 . 3_666 87.28(4) ?
O4 Ni1 N1 3_666 3_666 92.72(4) ?
N1 Ni1 N1 . 3_666 180.0 ?
C1 O1 Ni1 . . 128.34(8) ?
Ni1 O4 H41 . . 118.7(14) ?
Ni1 O4 H42 . . 98.5(13) ?
H41 O4 H42 . . 106.5(18) ?
C8 N1 C12 . . 118.12(10) ?
C8 N1 Ni1 . . 120.51(7) ?
C12 N1 Ni1 . . 121.34(8) ?
C13 N2 C14 . . 123.83(10) ?
C13 N2 C16 . . 117.93(10) ?
C14 N2 C16 . . 118.24(11) ?
C5 N3 C18 . . 119.82(11) ?
C5 N3 C19 . . 119.89(11) ?
C18 N3 C19 . . 118.24(11) ?
O1 C1 C2 . . 116.46(10) ?
O2 C1 O1 . . 124.98(10) ?
O2 C1 C2 . . 118.55(10) ?
C3 C2 C1 . . 120.90(11) ?
C3 C2 C7 . . 117.88(10) ?
C7 C2 C1 . . 121.20(10) ?
C2 C3 H3 . . 119.3 ?
C4 C3 C2 . . 121.37(11) ?
C4 C3 H3 . . 119.3 ?
C3 C4 C5 . . 121.00(11) ?
C3 C4 H4 . . 119.5 ?
C5 C4 H4 . . 119.5 ?
N3 C5 C4 . . 121.38(11) ?
N3 C5 C6 . . 121.13(12) ?
C4 C5 C6 . . 117.48(10) ?
C5 C6 H6 . . 119.6 ?
C7 C6 C5 . . 120.76(11) ?
C7 C6 H6 . . 119.6 ?
C2 C7 H7 . . 119.3 ?
C6 C7 C2 . . 121.48(11) ?
C6 C7 H7 . . 119.3 ?
N1 C8 C9 . . 122.70(10) ?
N1 C8 H8 . . 118.7 ?
C9 C8 H8 . . 118.7 ?
C8 C9 C10 . . 118.69(10) ?
C8 C9 C13 . . 119.61(10) ?
C10 C9 C13 . . 121.45(10) ?
C9 C10 H10 . . 120.5 ?
C11 C10 C9 . . 118.99(11) ?
C11 C10 H10 . . 120.5 ?
C10 C11 H11 . . 120.7 ?
C12 C11 C10 . . 118.58(10) ?
C12 C11 H11 . . 120.7 ?
N1 C12 C11 . . 122.91(11) ?
N1 C12 H12 . . 118.5 ?
C11 C12 H12 . . 118.5 ?
O3 C13 N2 . . 123.34(11) ?
O3 C13 C9 . . 119.12(11) ?
N2 C13 C9 . . 117.51(10) ?
N2 C14 C15 . . 113.05(12) ?
N2 C14 H14A . . 109.0 ?
N2 C14 H14B . . 109.0 ?
C15 C14 H14A . . 109.0 ?
C15 C14 H14B . . 109.0 ?
H14A C14 H14B . . 107.8 ?
C14 C15 H15A . . 109.5 ?
C14 C15 H15B . . 109.5 ?
C14 C15 H15C . . 109.5 ?
H15A C15 H15B . . 109.5 ?
H15A C15 H15C . . 109.5 ?
H15B C15 H15C . . 109.5 ?
N2 C16 C17 . . 112.45(11) ?
N2 C16 H16A . . 109.1 ?
N2 C16 H16B . . 109.1 ?
C17 C16 H16A . . 109.1 ?
C17 C16 H16B . . 109.1 ?
H16A C16 H16B . . 107.8 ?
C16 C17 H17A . . 109.5 ?
C16 C17 H17B . . 109.5 ?
C16 C17 H17C . . 109.5 ?
H17A C17 H17B . . 109.5 ?
H17A C17 H17C . . 109.5 ?
H17B C17 H17C . . 109.5 ?
N3 C18 H18A . . 109.5 ?
N3 C18 H18B . . 109.5 ?
N3 C18 H18C . . 109.5 ?
H18A C18 H18B . . 109.5 ?
H18A C18 H18C . . 109.5 ?
H18B C18 H18C . . 109.5 ?
N3 C19 H19A . . 109.5 ?
N3 C19 H19B . . 109.5 ?
N3 C19 H19C . . 109.5 ?
H19A C19 H19B . . 109.5 ?
H19A C19 H19C . . 109.5 ?
H19B C19 H19C . . 109.5 ?

loop_
_geom_bond_atom_site_label_1
_geom_bond_atom_site_label_2
_geom_bond_site_symmetry_2
_geom_bond_distance
_geom_bond_publ_flag
Ni1 O1 . 2.0498(8) yes
Ni1 O1 3_666 2.0498(8) ?
Ni1 O4 . 2.0842(9) yes
Ni1 O4 3_666 2.0842(9) ?
Ni1 N1 . 2.0962(10) yes
Ni1 N1 3_666 2.0962(10) ?
O1 C1 . 1.2675(14) ?
O2 C1 . 1.2615(15) ?
O3 C13 . 1.2309(15) ?
O4 H41 . 0.84(2) ?
O4 H42 . 0.85(2) ?
N1 C8 . 1.3411(14) ?
N1 C12 . 1.3452(14) ?
N2 C13 . 1.3443(16) ?
N2 C14 . 1.4682(16) ?
N3 C18 . 1.4457(17) ?
N3 C19 . 1.4485(18) ?
C2 C1 . 1.4958(15) ?
C2 C7 . 1.3937(17) ?
C3 C2 . 1.3930(16) ?
C3 C4 . 1.3846(16) ?
C3 H3 . 0.9300 ?
C4 H4 . 0.9300 ?
C5 N3 . 1.3773(15) ?
C5 C4 . 1.4050(18) ?
C5 C6 . 1.4086(17) ?
C6 C7 . 1.3850(16) ?
C6 H6 . 0.9300 ?
C7 H7 . 0.9300 ?
C8 H8 . 0.9300 ?
C9 C8 . 1.3853(16) ?
C9 C10 . 1.3915(15) ?
C9 C13 . 1.5042(15) ?
C10 H10 . 0.9300 ?
C11 C10 . 1.3874(16) ?
C11 C12 . 1.3831(17) ?
C11 H11 . 0.9300 ?
C12 H12 . 0.9300 ?
C14 H14A . 0.9700 ?
C14 H14B . 0.9700 ?
C15 C14 . 1.519(2) ?
C15 H15A . 0.9600 ?
C15 H15B . 0.9600 ?
C15 H15C . 0.9600 ?
C16 N2 . 1.4700(15) ?
C16 H16A . 0.9700 ?
C16 H16B . 0.9700 ?
C17 C16 . 1.5173(19) ?
C17 H17A . 0.9600 ?
C17 H17B . 0.9600 ?
C17 H17C . 0.9600 ?
C18 H18A . 0.9600 ?
C18 H18B . 0.9600 ?
C18 H18C . 0.9600 ?
C19 H19A . 0.9600 ?
C19 H19B . 0.9600 ?
C19 H19C . 0.9600 ?

loop_
_geom_hbond_atom_site_label_D
_geom_hbond_atom_site_label_H
_geom_hbond_atom_site_label_A
_geom_hbond_site_symmetry_A
_geom_hbond_distance_DH
_geom_hbond_distance_HA
_geom_hbond_distance_DA
_geom_hbond_angle_DHA
_geom_hbond_publ_flag
O4 H41 O2 3_566 0.84(2) 1.97(2) 2.7875(12) 163(2) yes
O4 H42 O2 . 0.85(2) 1.82(2) 2.6552(12) 165.9(18) yes
C11 H11 O3 5_555 0.93 2.45 3.3641(15) 167 yes
C18 H18A O3 1_556 0.96 2.48 3.4038(17) 161 yes
C19 H19B Cg1 3_656 0.96 2.82 3.7203(15) 157 yes
C15 H15A Cg2 1_455 0.96 2.91 3.7575(16) 148 yes

loop_
_geom_torsion_atom_site_label_1
_geom_torsion_atom_site_label_2
_geom_torsion_atom_site_label_3
_geom_torsion_atom_site_label_4
_geom_torsion_site_symmetry_1
_geom_torsion_site_symmetry_2
_geom_torsion_site_symmetry_3
_geom_torsion_site_symmetry_4
_geom_torsion
_geom_torsion_publ_flag
O4 Ni1 O1 C1 . . . . 24.97(9) ?
O4 Ni1 O1 C1 3_666 . . . -155.03(9) ?
N1 Ni1 O1 C1 . . . . -67.76(9) ?
N1 Ni1 O1 C1 3_666 . . . 112.24(9) ?
O1 Ni1 N1 C8 . . . . 156.38(9) ?
O1 Ni1 N1 C8 3_666 . . . -23.62(9) ?
O4 Ni1 N1 C8 . . . . 64.83(9) ?
O4 Ni1 N1 C8 3_666 . . . -115.17(9) ?
O1 Ni1 N1 C12 . . . . -25.63(9) ?
O1 Ni1 N1 C12 3_666 . . . 154.37(9) ?
O4 Ni1 N1 C12 . . . . -117.18(9) ?
O4 Ni1 N1 C12 3_666 . . . 62.82(9) ?
Ni1 O1 C1 O2 . . . . -25.08(16) ?
Ni1 O1 C1 C2 . . . . 153.63(8) ?
Ni1 N1 C8 C9 . . . . 178.55(8) ?
C12 N1 C8 C9 . . . . 0.49(17) ?
Ni1 N1 C12 C11 . . . . -178.58(9) ?
C8 N1 C12 C11 . . . . -0.54(17) ?
C14 N2 C13 O3 . . . . -171.82(11) ?
C14 N2 C13 C9 . . . . 9.85(17) ?
C16 N2 C13 O3 . . . . 7.90(18) ?
C16 N2 C13 C9 . . . . -170.42(10) ?
C13 N2 C14 C15 . . . . -108.56(14) ?
C16 N2 C14 C15 . . . . 71.71(15) ?
C3 C2 C1 O1 . . . . -174.19(11) ?
C3 C2 C1 O2 . . . . 4.60(17) ?
C7 C2 C1 O1 . . . . 4.16(16) ?
C7 C2 C1 O2 . . . . -177.04(11) ?
C1 C2 C7 C6 . . . . -178.48(11) ?
C3 C2 C7 C6 . . . . -0.08(18) ?
C4 C3 C2 C1 . . . . 177.32(11) ?
C4 C3 C2 C7 . . . . -1.09(18) ?
C2 C3 C4 C5 . . . . 0.7(2) ?
C4 C5 N3 C18 . . . . -8.82(19) ?
C4 C5 N3 C19 . . . . -172.22(12) ?
C6 C5 N3 C18 . . . . 172.36(13) ?
C6 C5 N3 C19 . . . . 8.97(19) ?
N3 C5 C4 C3 . . . . -178.04(12) ?
C6 C5 C4 C3 . . . . 0.81(19) ?
N3 C5 C6 C7 . . . . 176.89(12) ?
C4 C5 C6 C7 . . . . -1.96(19) ?
C5 C6 C7 C2 . . . . 1.6(2) ?
C10 C9 C8 N1 . . . . -0.41(18) ?
C13 C9 C8 N1 . . . . -174.79(11) ?
C8 C9 C10 C11 . . . . 0.36(17) ?
C13 C9 C10 C11 . . . . 174.63(11) ?
C8 C9 C13 O3 . . . . 64.89(15) ?
C8 C9 C13 N2 . . . . -116.71(12) ?
C10 C9 C13 O3 . . . . -109.33(13) ?
C10 C9 C13 N2 . . . . 69.07(15) ?
C12 C11 C10 C9 . . . . -0.40(18) ?
C10 C11 C12 N1 . . . . 0.51(18) ?
C17 C16 N2 C13 . . . . 76.55(15) ?
C17 C16 N2 C14 . . . . -103.71(14) ?
